data_7213875
loop_
_publ_author_name
'Ding, Caixia'
'Rui, Xing'
'Wang, Cheng'
'Xie, Yongshu'

_publ_section_title
;
 Coordination polymers of a multipyridyl and pyrazolyl ligand with
 conformational flexibility: syntheses, structures and luminescence
;
_journal_issue 6
_journal_name_full CrystEngComm
_journal_page_first 1010
_journal_paper_doi 10.1039/c3ce42147c
_journal_volume 16
_journal_year 2014
_chemical_formula_sum 'C75 H70 Cl2 Co2 N25 O12 S2'
_chemical_formula_weight 1766.44
_chemical_name_systematic
; 
 ? 
;
_space_group_IT_number 15
_symmetry_cell_setting monoclinic
_symmetry_space_group_name_Hall '-C 2yc'
_symmetry_space_group_name_H-M 'C 1 2/c 1'
_atom_sites_solution_hydrogens geom
_atom_sites_solution_primary direct
_atom_sites_solution_secondary difmap
_audit_creation_method SHELXL-97
_cell_angle_alpha 90.00
_cell_angle_beta 104.3040(10)
_cell_angle_gamma 90.00
_cell_formula_units_Z 4
_cell_length_a 36.645(3)
_cell_length_b 8.7390(6)
_cell_length_c 25.427(2)
_cell_measurement_reflns_used 3016
_cell_measurement_temperature 298(2)
_cell_measurement_theta_max 20.647
_cell_measurement_theta_min 2.294
_cell_volume 7890.3(10)
_computing_cell_refinement 'Bruker SMART'
_computing_data_collection 'Bruker SMART'
_computing_data_reduction 'Bruker SHELXTL'
_computing_molecular_graphics 'Bruker SHELXTL'
_computing_publication_material 'Bruker SHELXTL'
_computing_structure_refinement 'SHELXL-97 (Sheldrick, 1997)'
_computing_structure_solution 'SHELXS-97 (Sheldrick, 1990)'
_diffrn_ambient_temperature 298(2)
_diffrn_measured_fraction_theta_full 0.997
_diffrn_measured_fraction_theta_max 0.997
_diffrn_measurement_device_type 'CCD area detector'
_diffrn_measurement_method 'phi and omega scans'
_diffrn_radiation_monochromator graphite
_diffrn_radiation_source 'fine-focus sealed tube'
_diffrn_radiation_type MoK\a
_diffrn_radiation_wavelength 0.71073
_diffrn_reflns_av_R_equivalents 0.0719
_diffrn_reflns_av_sigmaI/netI 0.0874
_diffrn_reflns_limit_h_max 43
_diffrn_reflns_limit_h_min -43
_diffrn_reflns_limit_k_max 10
_diffrn_reflns_limit_k_min -10
_diffrn_reflns_limit_l_max 30
_diffrn_reflns_limit_l_min -27
_diffrn_reflns_number 19342
_diffrn_reflns_theta_full 25.02
_diffrn_reflns_theta_max 25.02
_diffrn_reflns_theta_min 2.29
_exptl_absorpt_coefficient_mu 0.620
_exptl_absorpt_correction_T_max 0.9128
_exptl_absorpt_correction_T_min 0.8359
_exptl_absorpt_correction_type multi-scan
_exptl_absorpt_process_details sadabs
_exptl_crystal_density_diffrn 1.487
_exptl_crystal_density_method 'not measured'
_exptl_crystal_F_000 3644
_exptl_crystal_size_max 0.30
_exptl_crystal_size_mid 0.21
_exptl_crystal_size_min 0.15
_refine_diff_density_max 0.633
_refine_diff_density_min -0.922
_refine_diff_density_rms 0.083
_refine_ls_extinction_method none
_refine_ls_goodness_of_fit_ref 1.067
_refine_ls_hydrogen_treatment mixed
_refine_ls_matrix_type full
_refine_ls_number_parameters 582
_refine_ls_number_reflns 6953
_refine_ls_number_restraints 0
_refine_ls_restrained_S_all 1.067
_refine_ls_R_factor_all 0.1042
_refine_ls_R_factor_gt 0.0620
_refine_ls_shift/su_max 0.001
_refine_ls_shift/su_mean 0.000
_refine_ls_structure_factor_coef Fsqd
_refine_ls_weighting_details 'calc w=1/[\s^2^(Fo^2^)+(0.0761P)^2^+0.0000P] where P=(Fo^2^+2Fc^2^)/3'
_refine_ls_weighting_scheme calc
_refine_ls_wR_factor_gt 0.1585
_refine_ls_wR_factor_ref 0.1753
_reflns_number_gt 4064
_reflns_number_total 6953
_reflns_threshold_expression >2sigma(I)
_cod_data_source_file c3ce42147c.txt
_cod_data_source_block 120930c
_cod_depositor_comments
;
The following automatic conversions were performed:

'_symmetry_cell_setting' value 'Monoclinic' changed to 'monoclinic'
according to
/usr/data/users/saulius/automatic-downloads/current/RSC/lib/dictionaries/cif_core.dic
dictionary named 'cif_core.dic' version 2.4.2 from 2011-04-26.

Automatic conversion script
Id: cif_fix_values 2281 2013-09-26 08:29:07Z andrius 
;
_cod_original_cell_volume 7890.4(10)
_cod_original_sg_symbol_H-M C2/c
_cod_database_code 7213875

loop_
_symmetry_equiv_pos_as_xyz
'x, y, z'
'-x, y, -z+1/2'
'x+1/2, y+1/2, z'
'-x+1/2, y+1/2, -z+1/2'
'-x, -y, -z'
'x, -y, z-1/2'
'-x+1/2, -y+1/2, -z'
'x+1/2, -y+1/2, z-1/2'

loop_
_atom_site_label
_atom_site_type_symbol
_atom_site_fract_x
_atom_site_fract_y
_atom_site_fract_z
_atom_site_U_iso_or_equiv
_atom_site_adp_type
_atom_site_occupancy
_atom_site_symmetry_multiplicity
_atom_site_calc_flag
_atom_site_refinement_flags
_atom_site_disorder_assembly
_atom_site_disorder_group
Co1 Co 0.580249(17) 0.77737(7) 0.56761(2) 0.0368(2) Uani 1 1 d . . .
Cl1 Cl 0.73696(4) 0.44024(17) 0.59337(6) 0.0604(4) Uani 1 1 d . . .
N1 N 0.63078(10) 0.6274(4) 0.48534(14) 0.0408(10) Uani 1 1 d . . .
N2 N 0.68033(10) 0.4915(5) 0.29558(14) 0.0442(10) Uani 1 1 d . . .
N3 N 0.62933(10) 0.8415(4) 0.54426(14) 0.0359(9) Uani 1 1 d . . .
N4 N 0.62324(10) 1.0548(4) 0.59734(15) 0.0388(9) Uani 1 1 d . . .
N5 N 0.59100(10) 0.9897(4) 0.60570(15) 0.0418(10) Uani 1 1 d . . .
N6 N 0.58226(10) 0.5641(4) 0.53044(14) 0.0386(9) Uani 1 1 d . . .
N7 N 0.53281(11) 0.5178(5) 0.57105(16) 0.0456(10) Uani 1 1 d . . .
N8 N 0.53366(11) 0.6690(5) 0.58513(16) 0.0443(10) Uani 1 1 d . . .
N9 N 0.61284(10) 0.6731(4) 0.64582(14) 0.0362(9) Uani 1 1 d . . .
N10 N 0.79785(13) 0.5483(7) 0.3163(2) 0.0766(16) Uani 1 1 d . . .
N11 N 0.54772(12) 0.8732(5) 0.49527(18) 0.0537(11) Uani 1 1 d . . .
N12 N 0.6274(3) 0.9656(9) 0.8205(3) 0.120(2) Uani 1 1 d . . .
N13 N 0.5000 0.578(14) 0.7500 0.15(3) Uani 0.32(3) 2 d SP . 1
N13' N 0.5000 0.38(7) 0.7500 0.16(9) Uani 0.68(3) 2 d SP . 2
O1 O 0.69679(12) 0.4345(6) 0.5814(2) 0.1007(16) Uani 1 1 d . . .
O2 O 0.74943(15) 0.3140(7) 0.5676(3) 0.131(2) Uani 1 1 d . . .
O3 O 0.74764(15) 0.5748(6) 0.5699(2) 0.1155(18) Uani 1 1 d . . .
O4 O 0.75127(19) 0.4482(8) 0.6502(2) 0.160(3) Uani 1 1 d . . .
O5 O 0.5714(3) 0.9811(13) 0.7589(4) 0.214(4) Uani 1 1 d . . .
O6 O 0.533(6) 0.37(3) 0.765(6) 0.15(5) Uani 0.159(17) 1 d P . 1
O6' O 0.5501(13) 0.290(6) 0.7410(15) 0.163(13) Uani 0.341(17) 1 d P . 2
O7 O 0.5000 0.8313(17) 0.7500 0.219(5) Uani 1 2 d S A 2
H7C H 0.5192 0.8880 0.7524 0.263 Uiso 0.50 1 d PR A 2
S1 S 0.53239(5) 0.92293(19) 0.38329(6) 0.0708(5) Uani 1 1 d . . .
C1 C 0.64322(13) 0.5855(5) 0.43618(18) 0.0389(11) Uani 1 1 d . . .
C2 C 0.67536(13) 0.4987(6) 0.43919(19) 0.0452(12) Uani 1 1 d . . .
H2 H 0.6892 0.4628 0.4726 0.054 Uiso 1 1 calc R . .
C3 C 0.68678(13) 0.4657(6) 0.39280(19) 0.0461(13) Uani 1 1 d . . .
H3 H 0.7083 0.4069 0.3950 0.055 Uiso 1 1 calc R . .
C4 C 0.66646(13) 0.5195(5) 0.34269(18) 0.0393(11) Uani 1 1 d . . .
C5 C 0.63380(13) 0.6047(6) 0.33930(19) 0.0436(12) Uani 1 1 d . . .
H5 H 0.6199 0.6400 0.3059 0.052 Uiso 1 1 calc R . .
C6 C 0.62209(13) 0.6366(6) 0.38657(18) 0.0440(12) Uani 1 1 d . . .
H6 H 0.6001 0.6921 0.3846 0.053 Uiso 1 1 calc R . .
C7 C 0.64628(13) 0.7670(5) 0.50983(17) 0.0376(11) Uani 1 1 d . . .
C8 C 0.67761(14) 0.8291(6) 0.4960(2) 0.0509(14) Uani 1 1 d . . .
H8 H 0.6895 0.7761 0.4732 0.061 Uiso 1 1 calc R . .
C9 C 0.69101(15) 0.9711(6) 0.5167(2) 0.0574(15) Uani 1 1 d . . .
H9 H 0.7119 1.0134 0.5074 0.069 Uiso 1 1 calc R . .
C10 C 0.67376(14) 1.0504(6) 0.5510(2) 0.0505(13) Uani 1 1 d . . .
H10 H 0.6822 1.1459 0.5650 0.061 Uiso 1 1 calc R . .
C11 C 0.64335(13) 0.9800(5) 0.56324(18) 0.0390(11) Uani 1 1 d . . .
C12 C 0.57934(14) 1.0869(6) 0.63829(19) 0.0478(13) Uani 1 1 d . . .
H12 H 0.5580 1.0720 0.6512 0.057 Uiso 1 1 calc R . .
C13 C 0.60289(15) 1.2137(6) 0.6508(2) 0.0549(14) Uani 1 1 d . . .
H13 H 0.6004 1.2967 0.6725 0.066 Uiso 1 1 calc R . .
C14 C 0.63078(14) 1.1891(6) 0.6239(2) 0.0509(14) Uani 1 1 d . . .
H14 H 0.6510 1.2534 0.6241 0.061 Uiso 1 1 calc R . .
C15 C 0.60522(13) 0.5228(6) 0.49931(18) 0.0420(12) Uani 1 1 d . . .
C16 C 0.60410(15) 0.3703(6) 0.4788(2) 0.0559(14) Uani 1 1 d . . .
H16 H 0.6208 0.3389 0.4587 0.067 Uiso 1 1 calc R . .
C17 C 0.57765(16) 0.2704(6) 0.4897(2) 0.0582(15) Uani 1 1 d . . .
H17 H 0.5767 0.1706 0.4766 0.070 Uiso 1 1 calc R . .
C18 C 0.55277(15) 0.3148(6) 0.5193(2) 0.0526(14) Uani 1 1 d . . .
H18 H 0.5341 0.2496 0.5252 0.063 Uiso 1 1 calc R . .
C19 C 0.55706(14) 0.4619(6) 0.53968(18) 0.0435(12) Uani 1 1 d . . .
C20 C 0.50802(15) 0.6835(7) 0.6136(2) 0.0611(16) Uani 1 1 d . . .
H20 H 0.5027 0.7747 0.6291 0.073 Uiso 1 1 calc R . .
C21 C 0.49013(17) 0.5456(8) 0.6174(3) 0.0762(19) Uani 1 1 d . . .
H21 H 0.4710 0.5274 0.6347 0.091 Uiso 1 1 calc R . .
C22 C 0.50662(16) 0.4425(7) 0.5905(2) 0.0640(16) Uani 1 1 d . . .
H22 H 0.5009 0.3388 0.5861 0.077 Uiso 1 1 calc R . .
C23 C 0.64518(12) 0.5956(5) 0.64930(17) 0.0362(11) Uani 1 1 d . . .
H23 H 0.6529 0.5799 0.6175 0.043 Uiso 1 1 calc R . .
C24 C 0.66737(12) 0.5385(5) 0.69681(17) 0.0366(11) Uani 1 1 d . . .
H24 H 0.6893 0.4859 0.6963 0.044 Uiso 1 1 calc R . .
C25 C 0.65736(13) 0.5585(5) 0.74606(17) 0.0381(11) Uani 1 1 d . . .
C26 C 0.62295(14) 0.6335(6) 0.74221(19) 0.0497(13) Uani 1 1 d . . .
H26 H 0.6139 0.6461 0.7730 0.060 Uiso 1 1 calc R . .
C27 C 0.60259(14) 0.6884(6) 0.69312(19) 0.0470(13) Uani 1 1 d . . .
H27 H 0.5802 0.7396 0.6923 0.056 Uiso 1 1 calc R . .
C28 C 0.77956(17) 0.4265(8) 0.2904(2) 0.0732(18) Uani 1 1 d . . .
H28 H 0.7934 0.3538 0.2769 0.088 Uiso 1 1 calc R . .
C29 C 0.74060(14) 0.4022(7) 0.2824(2) 0.0570(15) Uani 1 1 d . . .
H29 H 0.7291 0.3157 0.2643 0.068 Uiso 1 1 calc R . .
C30 C 0.72021(13) 0.5094(6) 0.30187(18) 0.0442(12) Uani 1 1 d . . .
C31 C 0.73851(14) 0.6362(6) 0.32872(19) 0.0503(13) Uani 1 1 d . . .
H31 H 0.7253 0.7115 0.3421 0.060 Uiso 1 1 calc R . .
C32 C 0.77712(16) 0.6478(8) 0.3352(2) 0.0633(16) Uani 1 1 d . . .
H32 H 0.7893 0.7318 0.3542 0.076 Uiso 1 1 calc R . .
C33 C 0.54156(13) 0.8947(6) 0.4486(2) 0.0479(13) Uani 1 1 d . . .
C34 C 0.5903(5) 0.9527(16) 0.8047(6) 0.172(5) Uani 1 1 d . . .
H34 H 0.5777 0.9198 0.8302 0.207 Uiso 1 1 calc R . .
C35 C 0.6446(4) 0.9270(14) 0.8767(5) 0.225(7) Uani 1 1 d . . .
H35A H 0.6291 0.8545 0.8894 0.337 Uiso 1 1 calc R . .
H35B H 0.6472 1.0178 0.8985 0.337 Uiso 1 1 calc R . .
H35C H 0.6690 0.8831 0.8794 0.337 Uiso 1 1 calc R . .
C36 C 0.6503(3) 1.0142(13) 0.7840(5) 0.176(5) Uani 1 1 d . . .
H36A H 0.6631 0.9271 0.7739 0.264 Uiso 1 1 calc R . .
H36B H 0.6685 1.0881 0.8020 0.264 Uiso 1 1 calc R . .
H36C H 0.6344 1.0591 0.7520 0.264 Uiso 1 1 calc R . .
C37 C 0.5000 0.42(16) 0.7500 0.2(2) Uani 0.32(3) 2 d SP . 1
H37 H 0.4782 0.3648 0.7398 0.187 Uiso 0.159(17) 1 d PR . 1
C38 C 0.4645(11) 0.663(8) 0.7334(14) 0.142(19) Uani 0.32(3) 1 d P . 1
H39A H 0.4682 0.7650 0.7477 0.213 Uiso 0.32(3) 1 d PR . 1
H39B H 0.4453 0.6130 0.7469 0.213 Uiso 0.32(3) 1 d PR . 1
H39C H 0.4568 0.6674 0.6944 0.213 Uiso 0.32(3) 1 d PR . 1
C37' C 0.517(2) 0.249(7) 0.742(2) 0.153(18) Uani 0.341(17) 1 d P . 2
H37' H 0.5069 0.1517 0.7372 0.183 Uiso 0.341(17) 1 d PR . 2
C38' C 0.526(3) 0.518(12) 0.756(2) 0.147(19) Uani 0.341(17) 1 d P . 2
H38A H 0.5512 0.4864 0.7700 0.220 Uiso 0.341(17) 1 d PR . 2
H38B H 0.5188 0.5914 0.7798 0.220 Uiso 0.341(17) 1 d PR . 2
H38C H 0.5232 0.5647 0.7207 0.220 Uiso 0.341(17) 1 d PR . 2
C39' C 0.461(4) 0.40(2) 0.754(5) 0.15(4) Uani 0.341(17) 1 d P . 2
H39D H 0.4459 0.3238 0.7334 0.221 Uiso 0.341(17) 1 d PR . 2
H39E H 0.4521 0.5007 0.7412 0.221 Uiso 0.341(17) 1 d PR . 2
H39F H 0.4607 0.3922 0.7918 0.221 Uiso 0.341(17) 1 d PR . 2

loop_
_atom_site_aniso_label
_atom_site_aniso_U_11
_atom_site_aniso_U_22
_atom_site_aniso_U_33
_atom_site_aniso_U_23
_atom_site_aniso_U_13
_atom_site_aniso_U_12
Co1 0.0386(4) 0.0346(4) 0.0356(4) -0.0010(3) 0.0063(3) -0.0061(3)
Cl1 0.0643(10) 0.0605(10) 0.0554(9) -0.0003(7) 0.0128(7) -0.0008(7)
N1 0.050(2) 0.040(2) 0.034(2) -0.0062(18) 0.0133(18) -0.007(2)
N2 0.041(2) 0.061(3) 0.029(2) -0.0091(19) 0.0069(18) -0.006(2)
N3 0.041(2) 0.032(2) 0.033(2) -0.0029(17) 0.0061(17) -0.0055(18)
N4 0.044(2) 0.032(2) 0.040(2) -0.0064(18) 0.0092(19) -0.0066(18)
N5 0.043(2) 0.041(2) 0.043(2) -0.0033(19) 0.0134(19) -0.005(2)
N6 0.045(2) 0.038(2) 0.031(2) 0.0019(17) 0.0050(18) -0.0091(19)
N7 0.047(3) 0.041(3) 0.047(2) 0.006(2) 0.009(2) -0.015(2)
N8 0.042(2) 0.045(3) 0.045(2) 0.002(2) 0.009(2) -0.0057(19)
N9 0.036(2) 0.040(2) 0.031(2) -0.0013(17) 0.0046(17) -0.0027(18)
N10 0.047(3) 0.113(5) 0.064(3) 0.007(3) 0.002(3) -0.003(3)
N11 0.055(3) 0.049(3) 0.052(3) 0.006(2) 0.002(2) -0.012(2)
N12 0.138(7) 0.118(6) 0.102(6) -0.036(5) 0.027(6) 0.023(5)
N13 0.13(7) 0.16(9) 0.14(4) 0.000 0.01(5) 0.000
N13' 0.15(14) 0.2(3) 0.14(4) 0.000 0.01(6) 0.000
O1 0.067(3) 0.124(4) 0.118(4) -0.029(3) 0.037(3) -0.001(3)
O2 0.104(4) 0.109(4) 0.190(6) -0.040(4) 0.055(4) 0.031(3)
O3 0.144(5) 0.088(4) 0.124(4) 0.017(3) 0.052(4) -0.030(3)
O4 0.183(6) 0.207(7) 0.069(4) 0.015(4) -0.005(4) -0.036(5)
O5 0.223(10) 0.284(12) 0.132(7) -0.011(7) 0.035(7) 0.096(8)
O6 0.09(8) 0.19(15) 0.15(9) 0.00(8) 0.02(6) 0.04(7)
O6' 0.15(3) 0.18(4) 0.14(2) -0.01(2) 0.01(2) 0.01(3)
O7 0.205(13) 0.234(15) 0.191(11) 0.000 -0.003(9) 0.000
S1 0.0881(12) 0.0696(11) 0.0536(9) 0.0134(8) 0.0156(8) -0.0053(9)
C1 0.044(3) 0.040(3) 0.032(3) -0.007(2) 0.009(2) -0.006(2)
C2 0.050(3) 0.046(3) 0.036(3) -0.001(2) 0.004(2) 0.004(3)
C3 0.047(3) 0.048(3) 0.041(3) -0.008(2) 0.006(2) 0.005(2)
C4 0.043(3) 0.041(3) 0.032(3) -0.005(2) 0.004(2) -0.004(2)
C5 0.044(3) 0.048(3) 0.036(3) -0.001(2) 0.005(2) 0.001(2)
C6 0.045(3) 0.045(3) 0.040(3) -0.004(2) 0.007(2) 0.003(2)
C7 0.042(3) 0.038(3) 0.032(2) -0.006(2) 0.007(2) -0.010(2)
C8 0.053(3) 0.057(4) 0.048(3) -0.013(3) 0.021(3) -0.012(3)
C9 0.056(3) 0.063(4) 0.058(3) -0.008(3) 0.023(3) -0.023(3)
C10 0.055(3) 0.047(3) 0.052(3) -0.011(3) 0.017(3) -0.015(3)
C11 0.041(3) 0.038(3) 0.036(3) -0.003(2) 0.006(2) -0.007(2)
C12 0.050(3) 0.050(3) 0.045(3) -0.005(3) 0.015(2) 0.002(3)
C13 0.064(4) 0.049(3) 0.051(3) -0.015(3) 0.013(3) -0.001(3)
C14 0.055(3) 0.043(3) 0.053(3) -0.013(3) 0.010(3) -0.011(3)
C15 0.051(3) 0.036(3) 0.032(3) -0.002(2) -0.001(2) -0.006(2)
C16 0.067(4) 0.045(3) 0.055(3) -0.007(3) 0.013(3) -0.005(3)
C17 0.079(4) 0.038(3) 0.053(3) -0.011(3) 0.009(3) -0.021(3)
C18 0.061(3) 0.038(3) 0.054(3) 0.004(3) 0.007(3) -0.019(3)
C19 0.052(3) 0.039(3) 0.034(3) 0.004(2) -0.001(2) -0.007(2)
C20 0.052(3) 0.069(4) 0.064(4) 0.006(3) 0.020(3) -0.004(3)
C21 0.065(4) 0.092(5) 0.079(5) 0.011(4) 0.032(4) -0.013(4)
C22 0.063(4) 0.062(4) 0.067(4) 0.007(3) 0.016(3) -0.025(3)
C23 0.041(3) 0.041(3) 0.028(3) -0.002(2) 0.011(2) -0.006(2)
C24 0.035(3) 0.039(3) 0.035(3) -0.001(2) 0.006(2) 0.000(2)
C25 0.041(3) 0.042(3) 0.030(3) 0.003(2) 0.006(2) 0.002(2)
C26 0.054(3) 0.066(4) 0.033(3) 0.002(3) 0.017(2) 0.009(3)
C27 0.046(3) 0.057(4) 0.038(3) 0.003(2) 0.010(2) 0.012(2)
C28 0.056(4) 0.099(6) 0.061(4) -0.006(4) 0.009(3) 0.022(4)
C29 0.047(3) 0.072(4) 0.048(3) -0.012(3) 0.002(3) 0.005(3)
C30 0.040(3) 0.058(3) 0.032(3) 0.002(2) 0.004(2) 0.001(3)
C31 0.047(3) 0.053(4) 0.047(3) 0.001(3) 0.004(2) -0.004(3)
C32 0.056(4) 0.073(4) 0.055(4) 0.005(3) 0.002(3) -0.018(3)
C33 0.040(3) 0.040(3) 0.061(4) 0.003(3) 0.009(3) -0.004(2)
C34 0.161(13) 0.196(13) 0.151(12) -0.043(10) 0.022(10) 0.052(10)
C35 0.329(18) 0.166(12) 0.140(11) 0.008(9) -0.014(11) 0.099(12)
C36 0.219(13) 0.148(10) 0.175(11) -0.033(8) 0.075(10) -0.026(9)
C37 0.1(3) 0.2(7) 0.14(11) 0.000 0.01(14) 0.000
C38 0.13(3) 0.16(5) 0.13(3) 0.00(3) 0.02(2) 0.00(3)
C37' 0.13(5) 0.17(6) 0.14(4) -0.01(3) 0.02(3) 0.02(5)
C38' 0.13(6) 0.16(7) 0.14(4) 0.00(5) 0.02(4) 0.00(8)
C39' 0.13(7) 0.17(10) 0.14(6) 0.00(7) 0.02(4) 0.00(6)

loop_
_atom_type_symbol
_atom_type_description
_atom_type_scat_dispersion_real
_atom_type_scat_dispersion_imag
_atom_type_scat_source
C C 0.0033 0.0016 'International Tables Vol C Tables 4.2.6.8 and 6.1.1.4'
H H 0.0000 0.0000 'International Tables Vol C Tables 4.2.6.8 and 6.1.1.4'
N N 0.0061 0.0033 'International Tables Vol C Tables 4.2.6.8 and 6.1.1.4'
O O 0.0106 0.0060 'International Tables Vol C Tables 4.2.6.8 and 6.1.1.4'
S S 0.1246 0.1234 'International Tables Vol C Tables 4.2.6.8 and 6.1.1.4'
Cl Cl 0.1484 0.1585 'International Tables Vol C Tables 4.2.6.8 and 6.1.1.4'
Co Co 0.3494 0.9721 'International Tables Vol C Tables 4.2.6.8 and 6.1.1.4'

loop_
_geom_angle_atom_site_label_1
_geom_angle_atom_site_label_2
_geom_angle_atom_site_label_3
_geom_angle
_geom_angle_site_symmetry_1
_geom_angle_site_symmetry_3
N5 Co1 N8 111.96(15) . .
N5 Co1 N6 167.32(14) . .
N8 Co1 N6 79.37(15) . .
N5 Co1 N11 93.04(16) . .
N8 Co1 N11 92.89(16) . .
N6 Co1 N11 92.01(16) . .
N5 Co1 N3 79.49(14) . .
N8 Co1 N3 168.21(15) . .
N6 Co1 N3 88.97(14) . .
N11 Co1 N3 89.22(15) . .
N5 Co1 N9 87.23(14) . .
N8 Co1 N9 84.92(14) . .
N6 Co1 N9 88.18(14) . .
N11 Co1 N9 177.72(15) . .
N3 Co1 N9 93.06(13) . .
O4 Cl1 O2 115.5(4) . .
O4 Cl1 O3 108.6(4) . .
O2 Cl1 O3 107.3(3) . .
O4 Cl1 O1 108.8(3) . .
O2 Cl1 O1 107.9(3) . .
O3 Cl1 O1 108.5(3) . .
C15 N1 C7 131.4(4) . .
C15 N1 C1 114.4(4) . .
C7 N1 C1 114.2(3) . .
C25 N2 C4 123.1(4) 6_565 .
C25 N2 C30 120.2(4) 6_565 .
C4 N2 C30 116.6(4) . .
C11 N3 C7 117.6(4) . .
C11 N3 Co1 114.3(3) . .
C7 N3 Co1 127.8(3) . .
C14 N4 N5 111.1(4) . .
C14 N4 C11 129.1(4) . .
N5 N4 C11 119.8(4) . .
C12 N5 N4 104.7(4) . .
C12 N5 Co1 143.7(3) . .
N4 N5 Co1 111.5(3) . .
C15 N6 C19 118.9(4) . .
C15 N6 Co1 127.0(3) . .
C19 N6 Co1 114.1(3) . .
C22 N7 N8 110.3(4) . .
C22 N7 C19 129.5(5) . .
N8 N7 C19 120.2(4) . .
C20 N8 N7 105.2(4) . .
C20 N8 Co1 142.9(4) . .
N7 N8 Co1 110.4(3) . .
C23 N9 C27 115.1(4) . .
C23 N9 Co1 121.9(3) . .
C27 N9 Co1 123.0(3) . .
C32 N10 C28 116.1(5) . .
C33 N11 Co1 151.5(4) . .
C34 N12 C35 116.3(12) . .
C34 N12 C36 122.7(10) . .
C35 N12 C36 120.9(11) . .
C37 N13 C38 120(4) . .
C37 N13 C38 120(4) . 2_656
C38 N13 C38 119(8) . 2_656
C37 N13 H38B 97.4 . .
C38 N13 H38B 128.3 . .
C38 N13 H38B 41.3 2_656 .
C37 N13 H38C 84.7 . .
C38 N13 H38C 123.6 . .
C38 N13 H38C 62.6 2_656 .
H38B N13 H38C 91.2 . .
C37' N13' C37' 63(10) 2_656 .
C37' N13' C39' 127(10) 2_656 2_656
C37' N13' C39' 66(10) . 2_656
C37' N13' C39' 66(10) 2_656 .
C37' N13' C39' 127(10) . .
C39' N13' C39' 167(10) 2_656 .
C37' N13' C38' 113(6) 2_656 2_656
C37' N13' C38' 164(10) . 2_656
C39' N13' C38' 120(10) 2_656 2_656
C39' N13' C38' 47(10) . 2_656
C37' N13' C38' 164(10) 2_656 .
C37' N13' C38' 113(6) . .
C39' N13' C38' 47(10) 2_656 .
C39' N13' C38' 120(10) . .
C38' N13' C38' 75(10) 2_656 .
C37' N13' H37 54.4 2_656 .
C37' N13' H37 104.6 . .
C39' N13' H37 156.6 2_656 .
C39' N13' H37 29.2 . .
C38' N13' H37 64.3 2_656 .
C38' N13' H37 137.9 . .
C37 O6 H38A 101.4 . .
C39' O6' C37' 82(8) 2_656 .
H7C O7 H39A 170.8 . .
C6 C1 C2 120.3(4) . .
C6 C1 N1 118.2(4) . .
C2 C1 N1 121.6(4) . .
C3 C2 C1 120.1(4) . .
C3 C2 H2 120.0 . .
C1 C2 H2 120.0 . .
C2 C3 C4 120.5(5) . .
C2 C3 H3 119.8 . .
C4 C3 H3 119.8 . .
C3 C4 C5 119.7(4) . .
C3 C4 N2 119.2(4) . .
C5 C4 N2 121.1(4) . .
C4 C5 C6 119.6(4) . .
C4 C5 H5 120.2 . .
C6 C5 H5 120.2 . .
C1 C6 C5 119.9(4) . .
C1 C6 H6 120.1 . .
C5 C6 H6 120.1 . .
N3 C7 C8 120.9(4) . .
N3 C7 N1 119.8(4) . .
C8 C7 N1 119.3(4) . .
C9 C8 C7 119.3(5) . .
C9 C8 H8 120.4 . .
C7 C8 H8 120.4 . .
C10 C9 C8 120.8(5) . .
C10 C9 H9 119.6 . .
C8 C9 H9 119.6 . .
C11 C10 C9 116.2(5) . .
C11 C10 H10 121.9 . .
C9 C10 H10 121.9 . .
N3 C11 C10 125.2(4) . .
N3 C11 N4 114.7(4) . .
C10 C11 N4 120.1(4) . .
N5 C12 C13 112.0(4) . .
N5 C12 H12 124.0 . .
C13 C12 H12 124.0 . .
C14 C13 C12 104.9(5) . .
C14 C13 H13 127.6 . .
C12 C13 H13 127.6 . .
N4 C14 C13 107.3(5) . .
N4 C14 H14 126.3 . .
C13 C14 H14 126.3 . .
N6 C15 N1 121.7(4) . .
N6 C15 C16 120.1(4) . .
N1 C15 C16 118.2(4) . .
C17 C16 C15 118.4(5) . .
C17 C16 H16 120.8 . .
C15 C16 H16 120.8 . .
C18 C17 C16 121.6(5) . .
C18 C17 H17 119.2 . .
C16 C17 H17 119.2 . .
C17 C18 C19 116.1(5) . .
C17 C18 H18 121.9 . .
C19 C18 H18 121.9 . .
N6 C19 C18 124.8(5) . .
N6 C19 N7 115.0(4) . .
C18 C19 N7 120.2(4) . .
N8 C20 C21 111.5(6) . .
N8 C20 H20 124.3 . .
C21 C20 H20 124.3 . .
C22 C21 C20 105.3(5) . .
C22 C21 H21 127.4 . .
C20 C21 H21 127.4 . .
N7 C22 C21 107.8(5) . .
N7 C22 H22 126.1 . .
C21 C22 H22 126.1 . .
N9 C23 C24 124.1(4) . .
N9 C23 H23 118.0 . .
C24 C23 H23 118.0 . .
C23 C24 C25 120.8(4) . .
C23 C24 H24 119.6 . .
C25 C24 H24 119.6 . .
C24 C25 N2 122.2(4) . 6_566
C24 C25 C26 115.2(4) . .
N2 C25 C26 122.6(4) 6_566 .
C27 C26 C25 120.3(4) . .
C27 C26 H26 119.9 . .
C25 C26 H26 119.9 . .
N9 C27 C26 124.5(4) . .
N9 C27 H27 117.8 . .
C26 C27 H27 117.8 . .
N10 C28 C29 123.8(6) . .
N10 C28 H28 118.1 . .
C29 C28 H28 118.1 . .
C30 C29 C28 118.1(5) . .
C30 C29 H29 121.0 . .
C28 C29 H29 121.0 . .
C29 C30 C31 119.1(5) . .
C29 C30 N2 121.1(5) . .
C31 C30 N2 119.8(5) . .
C30 C31 C32 118.2(5) . .
C30 C31 H31 120.9 . .
C32 C31 H31 120.9 . .
N10 C32 C31 124.8(6) . .
N10 C32 H32 117.6 . .
C31 C32 H32 117.6 . .
N11 C33 S1 179.1(5) . .
O5 C34 N12 124.7(15) . .
O5 C34 H34 117.6 . .
N12 C34 H34 117.6 . .
N12 C35 H35A 109.5 . .
N12 C35 H35B 109.5 . .
H35A C35 H35B 109.5 . .
N12 C35 H35C 109.5 . .
H35A C35 H35C 109.5 . .
H35B C35 H35C 109.5 . .
N12 C36 H36A 109.5 . .
N12 C36 H36B 109.5 . .
H36A C36 H36B 109.5 . .
N12 C36 H36C 109.5 . .
H36A C36 H36C 109.5 . .
H36B C36 H36C 109.5 . .
O6 C37 O6 137(10) 2_656 .
O6 C37 N13 111(10) 2_656 .
O6 C37 N13 111(10) . .
O6 C37 H37 12.2 2_656 .
O6 C37 H37 125.1 . .
N13 C37 H37 123.6 . .
N13 C38 H39A 109.2 . .
N13 C38 H39B 109.9 . .
H39A C38 H39B 109.5 . .
N13 C38 H39C 109.3 . .
H39A C38 H39C 109.5 . .
H39B C38 H39C 109.5 . .
N13 C38 H39E 76.2 . .
H39A C38 H39E 146.8 . .
H39B C38 H39E 42.1 . .
H39C C38 H39E 98.7 . .
O6' C37' N13' 104(10) . .
O6' C37' C37' 157(6) . 2_656
N13' C37' C37' 58(10) . 2_656
O6' C37' C39' 44(6) . 2_656
N13' C37' C39' 60(10) . 2_656
C37' C37' C39' 117(7) 2_656 2_656
O6' C37' H37' 128.1 . .
N13' C37' H37' 127.6 . .
C37' C37' H37' 70.9 2_656 .
C39' C37' H37' 172.1 2_656 .
C39' C38' N13' 65(10) 2_656 .
C39' C38' C38' 115(10) 2_656 2_656
N13' C38' C38' 52(10) . 2_656
C39' C38' H38A 54.7 2_656 .
N13' C38' H38A 109.5 . .
C38' C38' H38A 158.2 2_656 .
C39' C38' H38B 153.5 2_656 .
N13' C38' H38B 109.4 . .
C38' C38' H38B 71.4 2_656 .
H38A C38' H38B 109.5 . .
C39' C38' H38C 96.5 2_656 .
N13' C38' H38C 109.4 . .
C38' C38' H38C 89.9 2_656 .
H38A C38' H38C 109.5 . .
H38B C38' H38C 109.5 . .
O6' C39' C38' 173(10) 2_656 2_656
O6' C39' N13' 108(10) 2_656 .
C38' C39' N13' 68(10) 2_656 .
O6' C39' C37' 54(9) 2_656 2_656
C38' C39' C37' 122(10) 2_656 2_656
N13' C39' C37' 54(10) . 2_656
O6' C39' H37 92.6 2_656 .
C38' C39' H37 81.8 2_656 .
N13' C39' H37 26.7 . .
C37' C39' H37 45.0 2_656 .
O6' C39' H39D 39.3 2_656 .
C38' C39' H39D 134.9 2_656 .
N13' C39' H39D 109.0 . .
C37' C39' H39D 69.2 2_656 .
H37 C39' H39D 83.2 . .
O6' C39' H39E 137.7 2_656 .
C38' C39' H39E 43.3 2_656 .
N13' C39' H39E 110.1 . .
C37' C39' H39E 159.2 2_656 .
H37 C39' H39E 114.5 . .
H39D C39' H39E 109.5 . .
O6' C39' H39F 73.2 2_656 .
C38' C39' H39F 113.6 2_656 .
N13' C39' H39F 109.3 . .
C37' C39' H39F 89.8 2_656 .
H37 C39' H39F 126.4 . .
H39D C39' H39F 109.5 . .
H39E C39' H39F 109.5 . .

loop_
_geom_bond_atom_site_label_1
_geom_bond_atom_site_label_2
_geom_bond_distance
_geom_bond_site_symmetry_2
Co1 N5 2.085(4) .
Co1 N8 2.094(4) .
Co1 N6 2.100(4) .
Co1 N11 2.103(5) .
Co1 N3 2.105(3) .
Co1 N9 2.244(4) .
Cl1 O4 1.413(5) .
Cl1 O2 1.415(5) .
Cl1 O3 1.417(5) .
Cl1 O1 1.428(4) .
N1 C15 1.416(6) .
N1 C7 1.422(6) .
N1 C1 1.478(5) .
N2 C25 1.400(5) 6_565
N2 C4 1.433(5) .
N2 C30 1.439(5) .
N3 C11 1.356(6) .
N3 C7 1.358(5) .
N4 C14 1.349(6) .
N4 N5 1.374(5) .
N4 C11 1.427(5) .
N5 C12 1.329(6) .
N6 C15 1.339(6) .
N6 C19 1.346(6) .
N7 C22 1.353(6) .
N7 N8 1.368(5) .
N7 C19 1.419(6) .
N8 C20 1.327(6) .
N9 C23 1.349(5) .
N9 C27 1.352(5) .
N10 C32 1.320(7) .
N10 C28 1.341(8) .
N11 C33 1.166(6) .
N12 C34 1.322(13) .
N12 C35 1.452(12) .
N12 C36 1.463(11) .
N13 C37 1.3(15) .
N13 C38 1.47(6) .
N13 C38 1.47(6) 2_656
N13 H38B 0.8975 .
N13 H38C 1.2662 .
N13' C37' 1.4(5) 2_656
N13' C37' 1.4(5) .
N13' C39' 1.46(15) 2_656
N13' C39' 1.46(15) .
N13' C38' 1.5(5) 2_656
N13' C38' 1.5(5) .
N13' H37 0.7901 .
O5 C34 1.225(13) .
O6 C37 1.3(6) .
O6 H38A 1.1989 .
O6' C39' 1.08(19) 2_656
O6' C37' 1.26(7) .
O7 H7C 0.8501 .
O7 H39A 1.2907 .
S1 C33 1.631(6) .
C1 C6 1.381(6) .
C1 C2 1.387(6) .
C2 C3 1.376(6) .
C2 H2 0.9300 .
C3 C4 1.389(6) .
C3 H3 0.9300 .
C4 C5 1.394(6) .
C5 C6 1.401(6) .
C5 H5 0.9300 .
C6 H6 0.9300 .
C7 C8 1.391(6) .
C8 C9 1.390(7) .
C8 H8 0.9300 .
C9 C10 1.382(7) .
C9 H9 0.9300 .
C10 C11 1.374(6) .
C10 H10 0.9300 .
C12 C13 1.392(7) .
C12 H12 0.9300 .
C13 C14 1.379(7) .
C13 H13 0.9300 .
C14 H14 0.9300 .
C15 C16 1.428(7) .
C16 C17 1.382(7) .
C16 H16 0.9300 .
C17 C18 1.374(7) .
C17 H17 0.9300 .
C18 C19 1.381(7) .
C18 H18 0.9300 .
C20 C21 1.387(8) .
C20 H20 0.9300 .
C21 C22 1.361(8) .
C21 H21 0.9300 .
C22 H22 0.9300 .
C23 C24 1.373(6) .
C23 H23 0.9300 .
C24 C25 1.400(6) .
C24 H24 0.9300 .
C25 N2 1.400(5) 6_566
C25 C26 1.403(6) .
C26 C27 1.373(6) .
C26 H26 0.9300 .
C27 H27 0.9300 .
C28 C29 1.407(7) .
C28 H28 0.9300 .
C29 C30 1.366(7) .
C29 H29 0.9300 .
C30 C31 1.384(7) .
C31 C32 1.387(7) .
C31 H31 0.9300 .
C32 H32 0.9300 .
C34 H34 0.9300 .
C35 H35A 0.9600 .
C35 H35B 0.9600 .
C35 H35C 0.9600 .
C36 H36A 0.9600 .
C36 H36B 0.9600 .
C36 H36C 0.9600 .
C37 O6 1.3(6) 2_656
C37 H37 0.9300 .
C38 H39A 0.9600 .
C38 H39B 0.9600 .
C38 H39C 0.9600 .
C37' C37' 1.43(17) 2_656
C37' C39' 1.53(19) 2_656
C37' H37' 0.9300 .
C38' C39' 1.18(18) 2_656
C38' C38' 1.8(2) 2_656
C38' H38A 0.9600 .
C38' H38B 0.9600 .
C38' H38C 0.9600 .
C39' O6' 1.08(19) 2_656
C39' C38' 1.18(18) 2_656
C39' C37' 1.53(19) 2_656
C39' H37 0.8599 .
C39' H39D 0.9600 .
C39' H39E 0.9600 .
C39' H39F 0.9600 .

loop_
_geom_torsion_atom_site_label_1
_geom_torsion_atom_site_label_2
_geom_torsion_atom_site_label_3
_geom_torsion_atom_site_label_4
_geom_torsion
_geom_torsion_site_symmetry_1
_geom_torsion_site_symmetry_4
N5 Co1 N3 C11 -0.4(3) . .
N8 Co1 N3 C11 -166.8(6) . .
N6 Co1 N3 C11 -175.2(3) . .
N11 Co1 N3 C11 92.8(3) . .
N9 Co1 N3 C11 -87.0(3) . .
N5 Co1 N3 C7 -175.0(4) . .
N8 Co1 N3 C7 18.7(9) . .
N6 Co1 N3 C7 10.3(4) . .
N11 Co1 N3 C7 -81.7(4) . .
N9 Co1 N3 C7 98.4(4) . .
C14 N4 N5 C12 -0.5(5) . .
C11 N4 N5 C12 -179.5(4) . .
C14 N4 N5 Co1 -177.5(3) . .
C11 N4 N5 Co1 3.5(5) . .
N8 Co1 N5 C12 0.3(6) . .
N6 Co1 N5 C12 -152.0(6) . .
N11 Co1 N5 C12 94.7(6) . .
N3 Co1 N5 C12 -176.7(6) . .
N9 Co1 N5 C12 -83.1(6) . .
N8 Co1 N5 N4 175.4(3) . .
N6 Co1 N5 N4 23.1(8) . .
N11 Co1 N5 N4 -90.2(3) . .
N3 Co1 N5 N4 -1.6(3) . .
N9 Co1 N5 N4 92.0(3) . .
N5 Co1 N6 C15 -32.7(9) . .
N8 Co1 N6 C15 173.3(4) . .
N11 Co1 N6 C15 80.8(4) . .
N3 Co1 N6 C15 -8.4(4) . .
N9 Co1 N6 C15 -101.5(4) . .
N5 Co1 N6 C19 147.9(6) . .
N8 Co1 N6 C19 -6.1(3) . .
N11 Co1 N6 C19 -98.7(3) . .
N3 Co1 N6 C19 172.2(3) . .
N9 Co1 N6 C19 79.1(3) . .
C22 N7 N8 C20 0.6(5) . .
C19 N7 N8 C20 179.8(4) . .
C22 N7 N8 Co1 169.8(3) . .
C19 N7 N8 Co1 -11.0(5) . .
N5 Co1 N8 C20 -2.7(6) . .
N6 Co1 N8 C20 171.4(6) . .
N11 Co1 N8 C20 -97.1(6) . .
N3 Co1 N8 C20 162.8(6) . .
N9 Co1 N8 C20 82.3(6) . .
N5 Co1 N8 N7 -165.3(3) . .
N6 Co1 N8 N7 8.8(3) . .
N11 Co1 N8 N7 100.3(3) . .
N3 Co1 N8 N7 0.2(9) . .
N9 Co1 N8 N7 -80.3(3) . .
N5 Co1 N9 C23 -116.6(3) . .
N8 Co1 N9 C23 131.0(4) . .
N6 Co1 N9 C23 51.6(3) . .
N11 Co1 N9 C23 147(4) . .
N3 Co1 N9 C23 -37.3(3) . .
N5 Co1 N9 C27 60.5(4) . .
N8 Co1 N9 C27 -51.8(4) . .
N6 Co1 N9 C27 -131.3(4) . .
N11 Co1 N9 C27 -36(4) . .
N3 Co1 N9 C27 139.8(4) . .
N5 Co1 N11 C33 121.6(8) . .
N8 Co1 N11 C33 -126.3(8) . .
N6 Co1 N11 C33 -46.8(9) . .
N3 Co1 N11 C33 42.1(8) . .
N9 Co1 N11 C33 -142(4) . .
C15 N1 C1 C6 89.0(5) . .
C7 N1 C1 C6 -90.2(5) . .
C15 N1 C1 C2 -91.6(5) . .
C7 N1 C1 C2 89.2(5) . .
C6 C1 C2 C3 1.3(7) . .
N1 C1 C2 C3 -178.0(4) . .
C1 C2 C3 C4 0.4(7) . .
C2 C3 C4 C5 -1.5(7) . .
C2 C3 C4 N2 176.1(4) . .
C25 N2 C4 C3 135.3(5) 6_565 .
C30 N2 C4 C3 -41.6(6) . .
C25 N2 C4 C5 -47.2(7) 6_565 .
C30 N2 C4 C5 136.0(5) . .
C3 C4 C5 C6 0.8(7) . .
N2 C4 C5 C6 -176.7(4) . .
C2 C1 C6 C5 -2.0(7) . .
N1 C1 C6 C5 177.4(4) . .
C4 C5 C6 C1 0.9(7) . .
C11 N3 C7 C8 1.9(7) . .
Co1 N3 C7 C8 176.3(4) . .
C11 N3 C7 N1 -174.9(4) . .
Co1 N3 C7 N1 -0.5(6) . .
C15 N1 C7 N3 -18.7(7) . .
C1 N1 C7 N3 160.4(4) . .
C15 N1 C7 C8 164.5(5) . .
C1 N1 C7 C8 -16.5(6) . .
N3 C7 C8 C9 -1.7(8) . .
N1 C7 C8 C9 175.1(5) . .
C7 C8 C9 C10 0.4(8) . .
C8 C9 C10 C11 0.5(8) . .
C7 N3 C11 C10 -0.9(7) . .
Co1 N3 C11 C10 -176.0(4) . .
C7 N3 C11 N4 177.5(4) . .
Co1 N3 C11 N4 2.3(5) . .
C9 C10 C11 N3 -0.3(8) . .
C9 C10 C11 N4 -178.6(4) . .
C14 N4 C11 N3 177.3(4) . .
N5 N4 C11 N3 -4.0(6) . .
C14 N4 C11 C10 -4.3(7) . .
N5 N4 C11 C10 174.5(4) . .
N4 N5 C12 C13 0.6(5) . .
Co1 N5 C12 C13 175.9(4) . .
N5 C12 C13 C14 -0.5(6) . .
N5 N4 C14 C13 0.2(6) . .
C11 N4 C14 C13 179.1(5) . .
C12 C13 C14 N4 0.2(6) . .
C19 N6 C15 N1 176.2(4) . .
Co1 N6 C15 N1 -3.3(6) . .
C19 N6 C15 C16 -3.3(7) . .
Co1 N6 C15 C16 177.3(3) . .
C7 N1 C15 N6 20.9(8) . .
C1 N1 C15 N6 -158.2(4) . .
C7 N1 C15 C16 -159.7(5) . .
C1 N1 C15 C16 21.3(6) . .
N6 C15 C16 C17 3.2(7) . .
N1 C15 C16 C17 -176.2(5) . .
C15 C16 C17 C18 0.1(8) . .
C16 C17 C18 C19 -3.1(8) . .
C15 N6 C19 C18 0.0(7) . .
Co1 N6 C19 C18 179.5(4) . .
C15 N6 C19 N7 -177.3(4) . .
Co1 N6 C19 N7 2.2(5) . .
C17 C18 C19 N6 3.2(8) . .
C17 C18 C19 N7 -179.6(5) . .
C22 N7 C19 N6 -174.8(5) . .
N8 N7 C19 N6 6.2(6) . .
C22 N7 C19 C18 7.7(8) . .
N8 N7 C19 C18 -171.3(4) . .
N7 N8 C20 C21 -1.1(6) . .
Co1 N8 C20 C21 -164.2(4) . .
N8 C20 C21 C22 1.2(7) . .
N8 N7 C22 C21 0.1(6) . .
C19 N7 C22 C21 -179.0(5) . .
C20 C21 C22 N7 -0.7(7) . .
C27 N9 C23 C24 -1.8(6) . .
Co1 N9 C23 C24 175.6(3) . .
N9 C23 C24 C25 -0.1(7) . .
C23 C24 C25 N2 -176.6(4) . 6_566
C23 C24 C25 C26 2.6(7) . .
C24 C25 C26 C27 -3.3(7) . .
N2 C25 C26 C27 176.0(5) 6_566 .
C23 N9 C27 C26 1.1(7) . .
Co1 N9 C27 C26 -176.2(4) . .
C25 C26 C27 N9 1.5(8) . .
C32 N10 C28 C29 0.6(9) . .
N10 C28 C29 C30 0.4(9) . .
C28 C29 C30 C31 -0.3(8) . .
C28 C29 C30 N2 -179.4(4) . .
C25 N2 C30 C29 -43.3(7) 6_565 .
C4 N2 C30 C29 133.6(5) . .
C25 N2 C30 C31 137.5(5) 6_565 .
C4 N2 C30 C31 -45.5(6) . .
C29 C30 C31 C32 -0.7(7) . .
N2 C30 C31 C32 178.4(4) . .
C28 N10 C32 C31 -1.7(9) . .
C30 C31 C32 N10 1.9(8) . .
Co1 N11 C33 S1 108(43) . .
C35 N12 C34 O5 179.8(13) . .
C36 N12 C34 O5 -0.9(19) . .
C38 N13 C37 O6 0(8) . 2_656
C38 N13 C37 O6 180(8) 2_656 2_656
C38 N13 C37 O6 180(8) . .
C38 N13 C37 O6 0(8) 2_656 .
C39' O6' C37' N13' -3(8) 2_656 .
C39' O6' C37' C37' -41(16) 2_656 2_656
C37' N13' C37' O6' -164(7) 2_656 .
C39' N13' C37' O6' 2(6) 2_656 .
C39' N13' C37' O6' -180(9) . .
C38' N13' C37' O6' 117(95) 2_656 .
C38' N13' C37' O6' 0(8) . .
C39' N13' C37' C37' 166(8) 2_656 2_656
C39' N13' C37' C37' -16(11) . 2_656
C38' N13' C37' C37' -79(96) 2_656 2_656
C38' N13' C37' C37' 163(7) . 2_656
C37' N13' C37' C39' -166(8) 2_656 2_656
C39' N13' C37' C39' 178(9) . 2_656
C38' N13' C37' C39' 115(97) 2_656 2_656
C38' N13' C37' C39' -3(8) . 2_656
C37' N13' C38' C39' 76(97) 2_656 2_656
C37' N13' C38' C39' 4(9) . 2_656
C39' N13' C38' C39' -177(9) . 2_656
C38' N13' C38' C39' -162(9) 2_656 2_656
C37' N13' C38' C38' -122(95) 2_656 2_656
C37' N13' C38' C38' 166(7) . 2_656
C39' N13' C38' C38' 162(9) 2_656 2_656
C39' N13' C38' C38' -15(10) . 2_656
C37' N13' C39' O6' -3(7) 2_656 2_656
C37' N13' C39' O6' 13(14) . 2_656
C39' N13' C39' O6' -176(9) 2_656 2_656
C38' N13' C39' O6' 173(14) 2_656 2_656
C38' N13' C39' O6' -167(10) . 2_656
C37' N13' C39' C38' -176(9) 2_656 2_656
C37' N13' C39' C38' -161(6) . 2_656
C39' N13' C39' C38' 11(6) 2_656 2_656
C38' N13' C39' C38' 20(13) . 2_656
C37' N13' C39' C37' 15(12) . 2_656
C39' N13' C39' C37' -173(5) 2_656 2_656
C38' N13' C39' C37' 176(9) 2_656 2_656
C38' N13' C39' C37' -164(6) . 2_656
